data_1564782
loop_
_publ_author_name
'Zhou, Han-Qi'
'Gu, Xing-Wei'
'Zhou, Xiao-Hua'
'Li, Li'
'Ye, Fei'
'Yin, Guan-Wu'
'Xu, Zheng'
'Xu, Li-Wen'

_publ_section_title
;
 Enantioselective palladium-catalyzed C(sp2)--C(sp2) \s bond activation of
 cyclopropenones by merging desymmetrization and (3 + 2) spiroannulation
 with cyclic 1,3-diketones
;
_journal_name_full 'Chemical Science'
_journal_paper_doi 10.1039/D1SC04558J
_journal_year 2021
_chemical_absolute_configuration ad
_chemical_formula_moiety 'C28 H22 O3'
_chemical_formula_sum 'C28 H22 O3'
_chemical_formula_weight 406.45
_space_group_crystal_system orthorhombic
_space_group_IT_number 19
_space_group_name_Hall 'P 2ac 2ab'
_space_group_name_H-M_alt 'P 21 21 21'
_atom_sites_solution_hydrogens geom
_atom_sites_solution_primary dual
_audit_creation_date 2020-08-21
_audit_creation_method
;
Olex2 1.3
(compiled 2020.02.04 svn.rd84adfe8 for OlexSys, GUI svn.r6032)
;
_audit_update_record
;
2020-08-21 deposited with the CCDC.	2021-09-20 downloaded from the CCDC.
;
_cell_angle_alpha 90
_cell_angle_beta 90
_cell_angle_gamma 90
_cell_formula_units_Z 4
_cell_length_a 7.29900(10)
_cell_length_b 10.99710(10)
_cell_length_c 28.3111(3)
_cell_measurement_reflns_used 9890
_cell_measurement_temperature 296.15
_cell_measurement_theta_max 70.984
_cell_measurement_theta_min 4.020
_cell_volume 2272.47(4)
_computing_cell_refinement 'SAINT V8.38A (Bruker, 2018)'
_computing_data_reduction 'SAINT V8.38A (Bruker, 2018)'
_computing_molecular_graphics 'Olex2 1.3 (Dolomanov et al., 2009)'
_computing_publication_material 'Olex2 1.3 (Dolomanov et al., 2009)'
_computing_structure_refinement 'XL  (Sheldrick, 2008)'
_computing_structure_solution 'SHELXT 2014/5 (Sheldrick, 2014)'
_diffrn_ambient_temperature 296.15
_diffrn_measured_fraction_theta_full 0.989
_diffrn_measured_fraction_theta_max 0.983
_diffrn_measurement_device_type 'Bruker APEX-II CCD'
_diffrn_measurement_method '\f and \w scans'
_diffrn_radiation_type CuK\a
_diffrn_radiation_wavelength 1.54178
_diffrn_reflns_av_R_equivalents 0.0355
_diffrn_reflns_av_unetI/netI 0.0257
_diffrn_reflns_Laue_measured_fraction_full 0.989
_diffrn_reflns_Laue_measured_fraction_max 0.983
_diffrn_reflns_limit_h_max 8
_diffrn_reflns_limit_h_min -8
_diffrn_reflns_limit_k_max 13
_diffrn_reflns_limit_k_min -13
_diffrn_reflns_limit_l_max 34
_diffrn_reflns_limit_l_min -34
_diffrn_reflns_number 19670
_diffrn_reflns_point_group_measured_fraction_full 0.992
_diffrn_reflns_point_group_measured_fraction_max 0.981
_diffrn_reflns_theta_full 67.679
_diffrn_reflns_theta_max 71.080
_diffrn_reflns_theta_min 5.093
_diffrn_source_current 0.64
_diffrn_source_power 0.028608
_diffrn_source_voltage 44.7
_diffrn_standards_number 0
_exptl_absorpt_coefficient_mu 0.606
_exptl_absorpt_correction_T_max 1.0000
_exptl_absorpt_correction_T_min 0.5290
_exptl_absorpt_correction_type multi-scan
_exptl_absorpt_process_details
;
SADABS-2016/2 (Bruker,2016/2) was used for absorption correction.
wR2(int) was 0.1457 before and 0.0555 after correction.
The Ratio of minimum to maximum transmission is 0.5290.
The \l/2 correction factor is 0.00150.
;
_exptl_crystal_colour colourless
_exptl_crystal_colour_primary colourless
_exptl_crystal_density_diffrn 1.188
_exptl_crystal_description block
_exptl_crystal_F_000 856
_exptl_crystal_size_max 0.25
_exptl_crystal_size_mid 0.2
_exptl_crystal_size_min 0.2
_refine_diff_density_max 0.159
_refine_diff_density_min -0.160
_refine_diff_density_rms 0.038
_refine_ls_abs_structure_details
;
 Flack x determined using 1739 quotients [(I+)-(I-)]/[(I+)+(I-)]
 (Parsons, Flack and Wagner, Acta Cryst. B69 (2013) 249-259).
;
_refine_ls_abs_structure_Flack 0.11(5)
_refine_ls_extinction_method none
_refine_ls_goodness_of_fit_ref 1.060
_refine_ls_hydrogen_treatment constr
_refine_ls_matrix_type full
_refine_ls_number_parameters 257
_refine_ls_number_reflns 4309
_refine_ls_number_restraints 261
_refine_ls_restrained_S_all 1.085
_refine_ls_R_factor_all 0.0400
_refine_ls_R_factor_gt 0.0396
_refine_ls_shift/su_max 0.001
_refine_ls_shift/su_mean 0.000
_refine_ls_structure_factor_coef Fsqd
_refine_ls_weighting_details 'w=1/[\s^2^(Fo^2^)+(0.0715P)^2^+0.1724P] where P=(Fo^2^+2Fc^2^)/3'
_refine_ls_weighting_scheme calc
_refine_ls_wR_factor_gt 0.1107
_refine_ls_wR_factor_ref 0.1113
_reflns_Friedel_coverage 0.731
_reflns_Friedel_fraction_full 0.996
_reflns_Friedel_fraction_max 0.979
_reflns_number_gt 4229
_reflns_number_total 4309
_reflns_threshold_expression 'I > 2\s(I)'
_cod_data_source_file d1sc04558j2.cif
_cod_data_source_block mo200820b
_cod_database_code 1564782
_shelx_shelxl_version_number 2014/7
_shelx_space_group_comment
;
The symmetry employed for this shelxl refinement is uniquely defined
by the following loop, which should always be used as a source of
symmetry information in preference to the above space-group names.
They are only intended as comments.
;
_shelx_estimated_absorpt_t_max 0.888
_shelx_estimated_absorpt_t_min 0.863
_olex2_refinement_description
;
1. Fixed Uiso
 At 1.2 times of:
  All C(H) groups, All C(H,H) groups
 At 1.5 times of:
  All C(H,H,H) groups
2. Rigid body (RIGU) restrains
 All non-hydrogen atoms
 with sigma for 1-2 distances of 0.004 and sigma for 1-3 distances of 0.004
3.a Secondary CH2 refined with riding coordinates:
 C10(H10A,H10B)
3.b Aromatic/amide H refined with riding coordinates:
 C7(H7), C8(H8), C16(H16), C12(H12), C13(H13), C14(H14), C15(H15), C18(H18),
 C19(H19), C20(H20), C21(H21), C22(H22), C24(H24), C25(H25), C26(H26), C27(H27),
  C28(H28)
3.c Fitted hexagon refined as free rotating group:
 C16(C11,C12,C13,C14,C15), C23(C24,C25,C26,C27,C28)
3.d Idealised Me refined as rotating group:
 C9(H9A,H9B,H9C)
;
_olex2_submission_special_instructions 'No special instructions were received'

loop_
_space_group_symop_operation_xyz
'x, y, z'
'-x+1/2, -y, z+1/2'
'-x, y+1/2, -z+1/2'
'x+1/2, -y+1/2, -z'

loop_
_atom_site_label
_atom_site_type_symbol
_atom_site_fract_x
_atom_site_fract_y
_atom_site_fract_z
_atom_site_U_iso_or_equiv
_atom_site_adp_type
_atom_site_occupancy
_atom_site_site_symmetry_order
_atom_site_calc_flag
_atom_site_refinement_flags_posn
_atom_site_refinement_flags_adp
_atom_site_refinement_flags_occupancy
_atom_site_disorder_assembly
_atom_site_disorder_group
O1 O 0.6119(2) 0.73325(16) 0.28363(5) 0.0612(4) Uani 1 1 d . U . . .
O2 O 0.54940(19) 0.80085(12) 0.44852(4) 0.0462(3) Uani 1 1 d . U . . .
O3 O 0.5912(3) 0.76378(16) 0.52510(5) 0.0668(4) Uani 1 1 d . U . . .
C1 C 0.5266(2) 0.73240(16) 0.40550(5) 0.0395(4) Uani 1 1 d . U . . .
C2 C 0.5376(3) 0.60045(16) 0.42182(6) 0.0428(4) Uani 1 1 d . U . . .
C3 C 0.5656(3) 0.59872(18) 0.46843(6) 0.0472(4) Uani 1 1 d . U . . .
C4 C 0.5725(3) 0.72450(19) 0.48576(6) 0.0468(4) Uani 1 1 d . U . . .
C5 C 0.6691(2) 0.77175(16) 0.36715(6) 0.0383(3) Uani 1 1 d . U . . .
C6 C 0.5545(3) 0.75653(16) 0.32241(6) 0.0426(4) Uani 1 1 d . U . . .
C7 C 0.3608(2) 0.7735(2) 0.33629(7) 0.0505(4) Uani 1 1 d . U . . .
H7 H 0.2646 0.7893 0.3157 0.061 Uiso 1 1 calc R U . . .
C8 C 0.3460(2) 0.7627(2) 0.38248(7) 0.0489(4) Uani 1 1 d . U . . .
H8 H 0.2368 0.7725 0.3990 0.059 Uiso 1 1 calc R U . . .
C9 C 0.8475(2) 0.70116(19) 0.36612(8) 0.0506(4) Uani 1 1 d . U . . .
H9A H 0.8228 0.6176 0.3586 0.076 Uiso 1 1 calc R U . . .
H9B H 0.9054 0.7059 0.3965 0.076 Uiso 1 1 calc R U . . .
H9C H 0.9271 0.7353 0.3426 0.076 Uiso 1 1 calc R U . . .
C10 C 0.7059(3) 0.91087(18) 0.37436(7) 0.0509(4) Uani 1 1 d . U . . .
H10A H 0.5888 0.9521 0.3767 0.061 Uiso 1 1 calc R U . . .
H10B H 0.7684 0.9216 0.4043 0.061 Uiso 1 1 calc R U . . .
C16 C 0.7381(2) 1.00768(17) 0.29414(6) 0.0821(8) Uani 1 1 d G U . . .
H16 H 0.6152 0.9913 0.2882 0.098 Uiso 1 1 calc R U . . .
C11 C 0.81687(18) 0.97216(13) 0.33666(5) 0.0486(4) Uani 1 1 d G U . . .
C12 C 1.0005(2) 0.99660(17) 0.34548(7) 0.0742(7) Uani 1 1 d G U . . .
H12 H 1.0532 0.9728 0.3739 0.089 Uiso 1 1 calc R U . . .
C13 C 1.1055(2) 1.0566(2) 0.31178(10) 0.1110(13) Uani 1 1 d G U . . .
H13 H 1.2284 1.0729 0.3177 0.133 Uiso 1 1 calc R U . . .
C14 C 1.0268(4) 1.0921(2) 0.26926(8) 0.1250(16) Uani 1 1 d G U . . .
H14 H 1.0970 1.1322 0.2467 0.150 Uiso 1 1 calc R U . . .
C15 C 0.8431(4) 1.0676(2) 0.26044(6) 0.1227(16) Uani 1 1 d G U . . .
H15 H 0.7904 1.0914 0.2320 0.147 Uiso 1 1 calc R U . . .
C17 C 0.5244(3) 0.49396(18) 0.38989(6) 0.0517(5) Uani 1 1 d . U . . .
C18 C 0.3711(4) 0.4723(2) 0.36187(9) 0.0720(7) Uani 1 1 d . U . . .
H18 H 0.2712 0.5246 0.3633 0.086 Uiso 1 1 calc R U . . .
C19 C 0.3677(6) 0.3723(3) 0.33176(10) 0.0948(11) Uani 1 1 d . U . . .
H19 H 0.2651 0.3585 0.3130 0.114 Uiso 1 1 calc R U . . .
C20 C 0.5125(6) 0.2943(3) 0.32930(10) 0.0968(11) Uani 1 1 d . U . . .
H20 H 0.5102 0.2288 0.3085 0.116 Uiso 1 1 calc R U . . .
C21 C 0.6602(6) 0.3134(3) 0.35760(12) 0.0915(9) Uani 1 1 d . U . . .
H21 H 0.7578 0.2591 0.3566 0.110 Uiso 1 1 calc R U . . .
C22 C 0.6682(5) 0.4120(2) 0.38783(9) 0.0690(6) Uani 1 1 d . U . . .
H22 H 0.7707 0.4233 0.4069 0.083 Uiso 1 1 calc R U . . .
C23 C 0.5807(2) 0.49372(13) 0.50084(5) 0.0580(5) Uani 1 1 d G U . . .
C24 C 0.4334(2) 0.41462(19) 0.50575(6) 0.0925(10) Uani 1 1 d G U . . .
H24 H 0.3259 0.4283 0.4889 0.111 Uiso 1 1 calc R U . . .
C25 C 0.4467(4) 0.31503(19) 0.53579(8) 0.1181(15) Uani 1 1 d G U . . .
H25 H 0.3482 0.2621 0.5391 0.142 Uiso 1 1 calc R U . . .
C26 C 0.6074(4) 0.29453(16) 0.56091(7) 0.1093(13) Uani 1 1 d G U . . .
H26 H 0.6163 0.2279 0.5810 0.131 Uiso 1 1 calc R U . . .
C27 C 0.7547(3) 0.37362(18) 0.55600(7) 0.0991(11) Uani 1 1 d G U . . .
H27 H 0.8622 0.3599 0.5728 0.119 Uiso 1 1 calc R U . . .
C28 C 0.7414(2) 0.47322(16) 0.52596(6) 0.0741(7) Uani 1 1 d G U . . .
H28 H 0.8399 0.5261 0.5227 0.089 Uiso 1 1 calc R U . . .

loop_
_atom_site_aniso_label
_atom_site_aniso_U_11
_atom_site_aniso_U_22
_atom_site_aniso_U_33
_atom_site_aniso_U_23
_atom_site_aniso_U_13
_atom_site_aniso_U_12
O1 0.0675(9) 0.0817(10) 0.0345(6) -0.0053(6) 0.0059(6) 0.0016(8)
O2 0.0557(7) 0.0508(6) 0.0321(6) -0.0030(5) 0.0033(5) 0.0025(6)
O3 0.0946(11) 0.0733(9) 0.0325(7) -0.0085(6) -0.0066(7) 0.0024(9)
C1 0.0395(8) 0.0497(8) 0.0293(7) -0.0007(6) 0.0013(6) -0.0005(7)
C2 0.0449(8) 0.0494(9) 0.0342(8) 0.0033(7) -0.0024(7) -0.0082(7)
C3 0.0532(10) 0.0550(9) 0.0335(8) 0.0029(7) -0.0021(7) -0.0092(8)
C4 0.0495(9) 0.0599(10) 0.0309(8) -0.0014(7) -0.0005(7) -0.0020(8)
C5 0.0366(7) 0.0442(8) 0.0339(7) 0.0013(6) 0.0028(6) 0.0003(6)
C6 0.0474(8) 0.0483(8) 0.0322(7) 0.0026(7) 0.0012(7) 0.0010(7)
C7 0.0422(8) 0.0666(11) 0.0425(9) 0.0046(8) -0.0069(7) 0.0039(8)
C8 0.0361(8) 0.0678(11) 0.0430(9) 0.0023(8) 0.0028(7) 0.0034(8)
C9 0.0384(8) 0.0590(10) 0.0546(10) 0.0037(9) 0.0037(8) 0.0046(8)
C10 0.0592(11) 0.0461(9) 0.0475(9) -0.0031(7) 0.0079(8) -0.0045(8)
C16 0.109(2) 0.0693(15) 0.0678(15) 0.0251(12) -0.0203(14) -0.0261(15)
C11 0.0552(10) 0.0411(8) 0.0495(9) 0.0018(7) 0.0029(8) -0.0046(8)
C12 0.0594(12) 0.0601(12) 0.103(2) 0.0144(13) -0.0013(12) -0.0118(11)
C13 0.082(2) 0.0841(19) 0.167(4) 0.019(2) 0.046(2) -0.0232(17)
C14 0.173(4) 0.093(2) 0.109(3) 0.010(2) 0.062(3) -0.048(3)
C15 0.207(5) 0.095(2) 0.0661(17) 0.0293(16) -0.002(2) -0.052(3)
C17 0.0744(13) 0.0477(9) 0.0329(8) 0.0041(7) -0.0048(8) -0.0141(9)
C18 0.0917(17) 0.0676(13) 0.0567(12) 0.0012(11) -0.0212(12) -0.0225(13)
C19 0.138(3) 0.0832(18) 0.0627(15) -0.0054(13) -0.0362(18) -0.034(2)
C20 0.164(3) 0.0636(14) 0.0631(15) -0.0133(12) -0.0109(18) -0.0190(19)
C21 0.139(3) 0.0573(13) 0.0784(18) -0.0114(12) -0.0034(18) 0.0046(16)
C22 0.0945(18) 0.0521(11) 0.0604(12) -0.0030(10) -0.0111(12) 0.0001(12)
C23 0.0866(15) 0.0553(10) 0.0321(8) 0.0044(7) -0.0065(9) -0.0109(10)
C24 0.119(2) 0.099(2) 0.0593(14) 0.0282(14) -0.0131(15) -0.046(2)
C25 0.189(4) 0.094(2) 0.0717(18) 0.0306(17) -0.012(2) -0.056(3)
C26 0.201(4) 0.0661(15) 0.0606(15) 0.0193(13) -0.009(2) -0.008(2)
C27 0.154(3) 0.0772(17) 0.0664(16) 0.0125(14) -0.0274(19) 0.0208(19)
C28 0.0994(19) 0.0660(13) 0.0570(13) 0.0060(11) -0.0210(13) 0.0004(13)

loop_
_atom_type_symbol
_atom_type_description
_atom_type_scat_dispersion_real
_atom_type_scat_dispersion_imag
_atom_type_scat_source
C C 0.0181 0.0091 'International Tables Vol C Tables 4.2.6.8 and 6.1.1.4'
H H 0.0000 0.0000 'International Tables Vol C Tables 4.2.6.8 and 6.1.1.4'
O O 0.0492 0.0322 'International Tables Vol C Tables 4.2.6.8 and 6.1.1.4'

loop_
_geom_angle_atom_site_label_1
_geom_angle_atom_site_label_2
_geom_angle_atom_site_label_3
_geom_angle
_geom_angle_site_symmetry_1
_geom_angle_site_symmetry_3
_geom_angle_publ_flag
C4 O2 C1 110.32(14) . . ?
O2 C1 C2 103.59(13) . . ?
O2 C1 C5 111.42(13) . . ?
O2 C1 C8 110.55(14) . . ?
C2 C1 C5 116.01(14) . . ?
C8 C1 C2 112.76(15) . . ?
C8 C1 C5 102.72(13) . . ?
C3 C2 C1 108.71(15) . . ?
C3 C2 C17 126.96(17) . . ?
C17 C2 C1 124.31(14) . . ?
C2 C3 C4 108.79(16) . . ?
C2 C3 C23 129.45(17) . . ?
C4 C3 C23 121.71(15) . . ?
O2 C4 C3 108.59(14) . . ?
O3 C4 O2 120.72(18) . . ?
O3 C4 C3 130.68(18) . . ?
C1 C5 C10 107.08(14) . . ?
C6 C5 C1 100.45(13) . . ?
C6 C5 C10 108.01(14) . . ?
C9 C5 C1 116.27(14) . . ?
C9 C5 C6 113.46(15) . . ?
C9 C5 C10 110.80(15) . . ?
O1 C6 C5 126.16(17) . . ?
O1 C6 C7 127.01(17) . . ?
C7 C6 C5 106.82(13) . . ?
C6 C7 H7 125.3 . . ?
C8 C7 C6 109.31(15) . . ?
C8 C7 H7 125.3 . . ?
C1 C8 H8 123.9 . . ?
C7 C8 C1 112.17(15) . . ?
C7 C8 H8 123.9 . . ?
C5 C9 H9A 109.5 . . ?
C5 C9 H9B 109.5 . . ?
C5 C9 H9C 109.5 . . ?
H9A C9 H9B 109.5 . . ?
H9A C9 H9C 109.5 . . ?
H9B C9 H9C 109.5 . . ?
C5 C10 H10A 108.3 . . ?
C5 C10 H10B 108.3 . . ?
H10A C10 H10B 107.4 . . ?
C11 C10 C5 116.02(15) . . ?
C11 C10 H10A 108.3 . . ?
C11 C10 H10B 108.3 . . ?
C11 C16 H16 120.0 . . ?
C11 C16 C15 120.0 . . ?
C15 C16 H16 120.0 . . ?
C16 C11 C10 121.30(13) . . ?
C12 C11 C10 118.67(13) . . ?
C12 C11 C16 120.0 . . ?
C11 C12 H12 120.0 . . ?
C11 C12 C13 120.0 . . ?
C13 C12 H12 120.0 . . ?
C12 C13 H13 120.0 . . ?
C14 C13 C12 120.0 . . ?
C14 C13 H13 120.0 . . ?
C13 C14 H14 120.0 . . ?
C13 C14 C15 120.0 . . ?
C15 C14 H14 120.0 . . ?
C16 C15 H15 120.0 . . ?
C14 C15 C16 120.0 . . ?
C14 C15 H15 120.0 . . ?
C18 C17 C2 122.3(2) . . ?
C22 C17 C2 119.37(19) . . ?
C22 C17 C18 118.3(2) . . ?
C17 C18 H18 120.0 . . ?
C17 C18 C19 119.9(3) . . ?
C19 C18 H18 120.0 . . ?
C18 C19 H19 119.5 . . ?
C20 C19 C18 121.0(3) . . ?
C20 C19 H19 119.5 . . ?
C19 C20 H20 120.4 . . ?
C21 C20 C19 119.2(3) . . ?
C21 C20 H20 120.4 . . ?
C20 C21 H21 119.4 . . ?
C20 C21 C22 121.3(3) . . ?
C22 C21 H21 119.4 . . ?
C17 C22 H22 119.9 . . ?
C21 C22 C17 120.3(3) . . ?
C21 C22 H22 119.9 . . ?
C24 C23 C3 119.54(13) . . ?
C24 C23 C28 120.0 . . ?
C28 C23 C3 120.46(13) . . ?
C23 C24 H24 120.0 . . ?
C25 C24 C23 120.0 . . ?
C25 C24 H24 120.0 . . ?
C24 C25 H25 120.0 . . ?
C26 C25 C24 120.0 . . ?
C26 C25 H25 120.0 . . ?
C25 C26 H26 120.0 . . ?
C25 C26 C27 120.0 . . ?
C27 C26 H26 120.0 . . ?
C26 C27 H27 120.0 . . ?
C26 C27 C28 120.0 . . ?
C28 C27 H27 120.0 . . ?
C23 C28 H28 120.0 . . ?
C27 C28 C23 120.0 . . ?
C27 C28 H28 120.0 . . ?

loop_
_geom_bond_atom_site_label_1
_geom_bond_atom_site_label_2
_geom_bond_distance
_geom_bond_site_symmetry_2
_geom_bond_publ_flag
O1 C6 1.202(2) . ?
O2 C1 1.4415(19) . ?
O2 C4 1.358(2) . ?
O3 C4 1.202(2) . ?
C1 C2 1.525(2) . ?
C1 C5 1.565(2) . ?
C1 C8 1.508(2) . ?
C2 C3 1.336(2) . ?
C2 C17 1.482(3) . ?
C3 C4 1.468(3) . ?
C3 C23 1.479(2) . ?
C5 C6 1.527(2) . ?
C5 C9 1.516(2) . ?
C5 C10 1.567(2) . ?
C6 C7 1.480(2) . ?
C7 H7 0.9300 . ?
C7 C8 1.317(3) . ?
C8 H8 0.9300 . ?
C9 H9A 0.9600 . ?
C9 H9B 0.9600 . ?
C9 H9C 0.9600 . ?
C10 H10A 0.9700 . ?
C10 H10B 0.9700 . ?
C10 C11 1.500(2) . ?
C16 H16 0.9300 . ?
C16 C11 1.3900 . ?
C16 C15 1.3900 . ?
C11 C12 1.3900 . ?
C12 H12 0.9300 . ?
C12 C13 1.3900 . ?
C13 H13 0.9300 . ?
C13 C14 1.3900 . ?
C14 H14 0.9300 . ?
C14 C15 1.3900 . ?
C15 H15 0.9300 . ?
C17 C18 1.392(3) . ?
C17 C22 1.385(4) . ?
C18 H18 0.9300 . ?
C18 C19 1.392(4) . ?
C19 H19 0.9300 . ?
C19 C20 1.363(6) . ?
C20 H20 0.9300 . ?
C20 C21 1.360(6) . ?
C21 H21 0.9300 . ?
C21 C22 1.383(3) . ?
C22 H22 0.9300 . ?
C23 C24 1.3900 . ?
C23 C28 1.3900 . ?
C24 H24 0.9300 . ?
C24 C25 1.3900 . ?
C25 H25 0.9300 . ?
C25 C26 1.3900 . ?
C26 H26 0.9300 . ?
C26 C27 1.3900 . ?
C27 H27 0.9300 . ?
C27 C28 1.3900 . ?
C28 H28 0.9300 . ?

loop_
_geom_torsion_atom_site_label_1
_geom_torsion_atom_site_label_2
_geom_torsion_atom_site_label_3
_geom_torsion_atom_site_label_4
_geom_torsion
_geom_torsion_site_symmetry_1
_geom_torsion_site_symmetry_2
_geom_torsion_site_symmetry_3
_geom_torsion_site_symmetry_4
_geom_torsion_publ_flag
O1 C6 C7 C8 161.9(2) . . . . ?
O2 C1 C2 C3 -0.72(19) . . . . ?
O2 C1 C2 C17 -179.01(17) . . . . ?
O2 C1 C5 C6 -145.58(14) . . . . ?
O2 C1 C5 C9 91.57(18) . . . . ?
O2 C1 C5 C10 -32.90(19) . . . . ?
O2 C1 C8 C7 138.50(19) . . . . ?
C1 O2 C4 O3 -178.89(18) . . . . ?
C1 O2 C4 C3 -0.05(19) . . . . ?
C1 C2 C3 C4 0.7(2) . . . . ?
C1 C2 C3 C23 178.07(18) . . . . ?
C1 C2 C17 C18 -59.6(3) . . . . ?
C1 C2 C17 C22 120.9(2) . . . . ?
C1 C5 C6 O1 -151.7(2) . . . . ?
C1 C5 C6 C7 27.20(18) . . . . ?
C1 C5 C10 C11 -170.94(15) . . . . ?
C2 C1 C5 C6 96.25(16) . . . . ?
C2 C1 C5 C9 -26.6(2) . . . . ?
C2 C1 C5 C10 -151.08(15) . . . . ?
C2 C1 C8 C7 -106.1(2) . . . . ?
C2 C3 C4 O2 -0.4(2) . . . . ?
C2 C3 C4 O3 178.3(2) . . . . ?
C2 C3 C23 C24 -61.2(3) . . . . ?
C2 C3 C23 C28 118.3(2) . . . . ?
C2 C17 C18 C19 178.6(2) . . . . ?
C2 C17 C22 C21 -178.7(2) . . . . ?
C3 C2 C17 C18 122.5(2) . . . . ?
C3 C2 C17 C22 -57.1(3) . . . . ?
C3 C23 C24 C25 179.41(17) . . . . ?
C3 C23 C28 C27 -179.40(17) . . . . ?
C4 O2 C1 C2 0.45(18) . . . . ?
C4 O2 C1 C5 -124.96(16) . . . . ?
C4 O2 C1 C8 121.49(16) . . . . ?
C4 C3 C23 C24 115.91(18) . . . . ?
C4 C3 C23 C28 -64.7(2) . . . . ?
C5 C1 C2 C3 121.68(17) . . . . ?
C5 C1 C2 C17 -56.6(2) . . . . ?
C5 C1 C8 C7 19.5(2) . . . . ?
C5 C6 C7 C8 -17.0(2) . . . . ?
C5 C10 C11 C16 79.7(2) . . . . ?
C5 C10 C11 C12 -102.25(18) . . . . ?
C6 C5 C10 C11 -63.5(2) . . . . ?
C6 C7 C8 C1 -2.1(3) . . . . ?
C8 C1 C2 C3 -120.27(17) . . . . ?
C8 C1 C2 C17 61.4(2) . . . . ?
C8 C1 C5 C6 -27.21(17) . . . . ?
C8 C1 C5 C9 -150.07(17) . . . . ?
C8 C1 C5 C10 85.47(17) . . . . ?
C9 C5 C6 O1 -26.9(3) . . . . ?
C9 C5 C6 C7 152.00(16) . . . . ?
C9 C5 C10 C11 61.3(2) . . . . ?
C10 C5 C6 O1 96.3(2) . . . . ?
C10 C5 C6 C7 -84.76(18) . . . . ?
C10 C11 C12 C13 -178.08(17) . . . . ?
C16 C11 C12 C13 0.0 . . . . ?
C11 C16 C15 C14 0.0 . . . . ?
C11 C12 C13 C14 0.0 . . . . ?
C12 C13 C14 C15 0.0 . . . . ?
C13 C14 C15 C16 0.0 . . . . ?
C15 C16 C11 C10 178.03(17) . . . . ?
C15 C16 C11 C12 0.0 . . . . ?
C17 C2 C3 C4 178.94(19) . . . . ?
C17 C2 C3 C23 -3.7(4) . . . . ?
C17 C18 C19 C20 0.2(5) . . . . ?
C18 C17 C22 C21 1.7(4) . . . . ?
C18 C19 C20 C21 1.5(5) . . . . ?
C19 C20 C21 C22 -1.7(5) . . . . ?
C20 C21 C22 C17 0.0(5) . . . . ?
C22 C17 C18 C19 -1.9(4) . . . . ?
C23 C3 C4 O2 -178.04(17) . . . . ?
C23 C3 C4 O3 0.6(3) . . . . ?
C23 C24 C25 C26 0.0 . . . . ?
C24 C23 C28 C27 0.0 . . . . ?
C24 C25 C26 C27 0.0 . . . . ?
C25 C26 C27 C28 0.0 . . . . ?
C26 C27 C28 C23 0.0 . . . . ?
C28 C23 C24 C25 0.0 . . . . ?
